data_7159515
loop_
_publ_author_name
'Prieto, Elena'
'Mart&#xed;n, Jorge D'
'Nieto, Javier'
'Andr&#xe9;s, Celia'

_publ_section_title
;
 Enantioselective synthesis of 3-hydroxy- and
 3-amino-3-alkynyl-2-oxindoles by the dimethylzinc-mediated addition of
 terminal alkynes to isatins and isatin-derived ketimines.
;
_journal_issue 34
_journal_name_full 'Organic &amp; biomolecular chemistry'
_journal_page_first 6940
_journal_page_last 6948
_journal_paper_doi 10.1039/d3ob01023f
_journal_volume 21
_journal_year 2023
_chemical_absolute_configuration ad
_chemical_formula_moiety 'C18 H13 N O3'
_chemical_formula_sum 'C18 H13 N O3'
_chemical_formula_weight 291.29
_space_group_crystal_system monoclinic
_space_group_IT_number 4
_space_group_name_Hall 'P 2yb'
_space_group_name_H-M_alt 'P 1 21 1'
_atom_sites_solution_hydrogens geom
_atom_sites_solution_primary dual
_audit_creation_date 2018-02-13
_audit_creation_method
;
Olex2 1.2
(compiled 2017.08.10 svn.r3458 for OlexSys, GUI svn.r5381)
;
_audit_update_record
;
2020-10-26 deposited with the CCDC.	2023-08-02 downloaded from the CCDC.
;
_cell_angle_alpha 90
_cell_angle_beta 101.957(2)
_cell_angle_gamma 90
_cell_formula_units_Z 2
_cell_length_a 11.3533(2)
_cell_length_b 5.06800(10)
_cell_length_c 13.1835(2)
_cell_measurement_reflns_used 5132
_cell_measurement_temperature 296.15
_cell_measurement_theta_max 74.9790
_cell_measurement_theta_min 3.9350
_cell_volume 742.10(2)
_computing_cell_refinement 'CrysAlisPro 1.171.38.41 (Rigaku OD, 2015)'
_computing_data_collection 'CrysAlisPro 1.171.38.41 (Rigaku OD, 2015)'
_computing_data_reduction 'CrysAlisPro 1.171.38.41 (Rigaku OD, 2015)'
_computing_molecular_graphics 'Olex2 (Dolomanov et al., 2009)'
_computing_publication_material 'Olex2 (Dolomanov et al., 2009)'
_computing_structure_refinement 'ShelXL (Sheldrick, 2015)'
_computing_structure_solution 'ShelXT (Sheldrick, 2015)'
_diffrn_ambient_temperature 296.15
_diffrn_detector 'CCD plate'
_diffrn_detector_area_resol_mean 10.4757
_diffrn_detector_type Atlas
_diffrn_measured_fraction_theta_full 1.000
_diffrn_measured_fraction_theta_max 0.994
_diffrn_measurement_details
;
List of Runs (angles in degrees, time in seconds):

  # Type    Start    End  Width  t~exp~   \w     \q     \k     \f   Frames
#--------------------------------------------------------------------------
  1  \w   -115.00 -17.00   1.00    1.43    --  -40.93 -37.00  60.00   98
  2  \w   -117.00  -8.00   1.00    1.43    --  -40.93 -77.00 120.00  109
  3  \w    -65.00  34.00   1.00    1.43    --  -40.93  37.00 150.00   99
  4  \w   -115.00 -17.00   1.00    1.43    --  -40.93 -37.00 150.00   98
  5  \w   -113.00 -13.00   1.00    1.43    --  -40.93 -57.00 150.00  100
  6  \w      1.00  82.00   1.00    1.43    --   40.93 -99.00  30.00   81
  7  \w     29.00 109.00   1.00    5.70    --  111.26 -94.00-180.00   80
  8  \w     82.00 178.00   1.00    5.70    --  111.26  61.00 120.00   96
  9  \w     38.00 137.00   1.00    5.70    --  111.26 -45.00 -60.00   99
 10  \w     85.00 178.00   1.00    5.70    --  111.26  45.00  90.00   93
 11  \w     79.00 178.00   1.00    5.70    --  111.26  77.00-150.00   99
 12  \w     79.00 178.00   1.00    5.70    --  111.26  77.00 120.00   99
 13  \w     82.00 178.00   1.00    5.70    --  111.26  61.00-180.00   96
 14  \w     79.00 178.00   1.00    5.70    --  111.26  77.00 150.00   99
 15  \w     82.00 178.00   1.00    5.70    --  111.26  61.00-120.00   96
 16  \w     79.00 178.00   1.00    5.70    --  111.26  77.00  90.00   99
 17  \w     79.00 178.00   1.00    5.70    --  111.26  77.00-180.00   99
 18  \w     82.00 178.00   1.00    5.70    --  111.26  61.00  90.00   96
 19  \w     85.00 178.00   1.00    5.70    --  111.26  45.00-120.00   93
 20  \w     94.00 178.00   1.00    5.70    --  111.26 125.00  60.00   84
 21  \w     85.00 178.00   1.00    5.70    --  111.26  45.00 150.00   93
 22  \w     82.00 178.00   1.00    5.70    --  111.26  61.00 150.00   96
 23  \w     29.00 109.00   1.00    5.70    --  111.26 -94.00-120.00   80
 24  \w     85.00 178.00   1.00    5.70    --  111.26  45.00-180.00   93
 25  \w     85.00 178.00   1.00    5.70    --  111.26  45.00-150.00   93
 26  \w     85.00 178.00   1.00    5.70    --  111.26  45.00 120.00   93
 27  \w     83.00 178.00   1.00    5.70    --  111.26  30.00-120.00   95
 28  \w     81.00 178.00   1.00    5.70    --  111.26  65.00-152.83   97
 29  \w     82.00 178.00   1.00    5.70    --  111.26  60.00 155.75   96
 30  \w   -128.00 -34.00   1.00    1.43    --  -40.93 178.00 120.00   94
 31  \w   -113.00 -13.00   1.00    1.43    --  -40.93 -57.00 -30.00  100
;
_diffrn_measurement_device 'four-circle diffractometer'
_diffrn_measurement_device_type 'SuperNova, Dual, Cu at zero, Atlas'
_diffrn_measurement_method '\w scans'
_diffrn_orient_matrix_type 'CrysAlisPro convention (1999,Acta A55,543-557)'
_diffrn_orient_matrix_UB_11 0.1344772000
_diffrn_orient_matrix_UB_12 0.0678050000
_diffrn_orient_matrix_UB_13 0.0121007000
_diffrn_orient_matrix_UB_21 0.0168054000
_diffrn_orient_matrix_UB_22 -0.0233192000
_diffrn_orient_matrix_UB_23 0.1185900000
_diffrn_orient_matrix_UB_31 0.0295365000
_diffrn_orient_matrix_UB_32 -0.2955072000
_diffrn_orient_matrix_UB_33 -0.0066767000
_diffrn_radiation_monochromator mirror
_diffrn_radiation_probe x-ray
_diffrn_radiation_type CuK\a
_diffrn_radiation_wavelength 1.54184
_diffrn_reflns_av_R_equivalents 0.0272
_diffrn_reflns_av_unetI/netI 0.0190
_diffrn_reflns_Laue_measured_fraction_full 1.000
_diffrn_reflns_Laue_measured_fraction_max 0.994
_diffrn_reflns_limit_h_max 14
_diffrn_reflns_limit_h_min -12
_diffrn_reflns_limit_k_max 5
_diffrn_reflns_limit_k_min -6
_diffrn_reflns_limit_l_max 16
_diffrn_reflns_limit_l_min -16
_diffrn_reflns_number 13704
_diffrn_reflns_point_group_measured_fraction_full 0.950
_diffrn_reflns_point_group_measured_fraction_max 0.930
_diffrn_reflns_theta_full 67.684
_diffrn_reflns_theta_max 75.597
_diffrn_reflns_theta_min 3.427
_diffrn_source 'micro-focus sealed X-ray tube'
_diffrn_source_type 'SuperNova (Cu) X-ray Source'
_exptl_absorpt_coefficient_mu 0.731
_exptl_absorpt_correction_T_max 0.959
_exptl_absorpt_correction_T_min 0.892
_exptl_absorpt_correction_type gaussian
_exptl_absorpt_process_details
;
CrysAlisPro 1.171.38.41 (Rigaku Oxford Diffraction, 2015)
Numerical absorption correction based on gaussian integration over
			a multifaceted crystal model
Empirical absorption correction using spherical harmonics,
 implemented in SCALE3 ABSPACK scaling algorithm.
;
_exptl_crystal_colour colourless
_exptl_crystal_colour_primary colourless
_exptl_crystal_density_diffrn 1.304
_exptl_crystal_description prism
_exptl_crystal_F_000 304
_exptl_crystal_size_max 0.275
_exptl_crystal_size_mid 0.112
_exptl_crystal_size_min 0.06
_refine_diff_density_max 0.108
_refine_diff_density_min -0.106
_refine_diff_density_rms 0.024
_refine_ls_abs_structure_details
;
 Flack x determined using 1001 quotients [(I+)-(I-)]/[(I+)+(I-)]
 (Parsons, Flack and Wagner, Acta Cryst. B69 (2013) 249-259).
;
_refine_ls_abs_structure_Flack 0.01(13)
_refine_ls_extinction_coef 0.0053(11)
_refine_ls_extinction_expression Fc^*^=kFc[1+0.001xFc^2^\l^3^/sin(2\q)]^-1/4^
_refine_ls_extinction_method 'SHELXL-2014/7 (Sheldrick 2014'
_refine_ls_goodness_of_fit_ref 1.052
_refine_ls_hydrogen_treatment constr
_refine_ls_matrix_type full
_refine_ls_number_parameters 202
_refine_ls_number_reflns 2887
_refine_ls_number_restraints 1
_refine_ls_restrained_S_all 1.052
_refine_ls_R_factor_all 0.0369
_refine_ls_R_factor_gt 0.0329
_refine_ls_shift/su_max 0.000
_refine_ls_shift/su_mean 0.000
_refine_ls_structure_factor_coef Fsqd
_refine_ls_weighting_details 'w=1/[\s^2^(Fo^2^)+(0.0445P)^2^+0.0507P] where P=(Fo^2^+2Fc^2^)/3'
_refine_ls_weighting_scheme calc
_refine_ls_wR_factor_gt 0.0854
_refine_ls_wR_factor_ref 0.0893
_reflns_Friedel_coverage 0.677
_reflns_Friedel_fraction_full 0.886
_reflns_Friedel_fraction_max 0.850
_reflns_number_gt 2637
_reflns_number_total 2887
_reflns_threshold_expression 'I > 2\s(I)'
_cod_data_source_file d3ob01023f2.cif
_cod_data_source_block 3ca
_cod_depositor_comments 'Adding full bibliography for 7159515--7159516.cif.'
_cod_database_code 7159515
_shelx_shelxl_version_number 2014/7
_chemical_oxdiff_formula 'C18 H13 N1 O3'
_shelx_space_group_comment
;
The symmetry employed for this shelxl refinement is uniquely defined
by the following loop, which should always be used as a source of
symmetry information in preference to the above space-group names.
They are only intended as comments.
;
_shelx_estimated_absorpt_t_max 0.957
_shelx_estimated_absorpt_t_min 0.824
_reflns_odcompleteness_completeness 100.00
_reflns_odcompleteness_iscentric 1
_reflns_odcompleteness_theta 66.97
_olex2_refinement_description
;
1. Fixed Uiso
 At 1.2 times of:
  All C(H) groups
 At 1.5 times of:
  All C(H,H,H) groups, All O(H) groups
2.a Aromatic/amide H refined with riding coordinates:
 C3(H3A), C4(H4), C5(H5), C6(H6), C14(H14), C15(H15), C16(H16), C17(H17),
 C18(H18)
2.b Idealised Me refined as rotating group:
 C10(H10A,H10B,H10C)
2.c Idealised tetrahedral OH refined as rotating group:
 O3(H3)
;
_olex2_submission_special_instructions 'No special instructions were received'
_oxdiff_exptl_absorpt_empirical_details
;
Empirical correction (ABSPACK) includes:
- Absorption correction using spherical harmonics
- Frame scaling
;
_oxdiff_exptl_absorpt_empirical_full_max 1.436
_oxdiff_exptl_absorpt_empirical_full_min 0.588

loop_
_space_group_symop_operation_xyz
'x, y, z'
'-x, y+1/2, -z'

loop_
_atom_site_label
_atom_site_type_symbol
_atom_site_fract_x
_atom_site_fract_y
_atom_site_fract_z
_atom_site_U_iso_or_equiv
_atom_site_adp_type
_atom_site_occupancy
_atom_site_site_symmetry_order
_atom_site_calc_flag
_atom_site_refinement_flags_posn
_atom_site_refinement_flags_adp
_atom_site_refinement_flags_occupancy
_atom_site_disorder_assembly
_atom_site_disorder_group
O1 O 0.03248(16) 0.1341(5) 0.40080(17) 0.0884(6) Uani 1 1 d . . . . .
O2 O 0.37265(12) 0.4488(4) 0.51657(10) 0.0609(4) Uani 1 1 d . . . . .
O3 O 0.37443(12) 0.9390(4) 0.39963(13) 0.0624(4) Uani 1 1 d . . . . .
H3 H 0.4446 0.9293 0.4311 0.094 Uiso 1 1 calc GR . . . .
N1 N 0.18922(13) 0.4087(4) 0.39913(13) 0.0522(4) Uani 1 1 d . . . . .
C1 C 0.13781(16) 0.5385(5) 0.30356(15) 0.0538(5) Uani 1 1 d . . . . .
C2 C 0.21938(17) 0.7162(5) 0.27797(15) 0.0551(5) Uani 1 1 d . . . . .
C3 C 0.1899(2) 0.8796(7) 0.19308(17) 0.0711(7) Uani 1 1 d . . . . .
H3A H 0.2447 1.0024 0.1780 0.085 Uiso 1 1 calc R . . . .
C4 C 0.0752(3) 0.8549(8) 0.13040(19) 0.0829(10) Uani 1 1 d . . . . .
H4 H 0.0525 0.9615 0.0722 0.099 Uiso 1 1 calc R . . . .
C5 C -0.0043(2) 0.6723(7) 0.15493(18) 0.0792(9) Uani 1 1 d . . . . .
H5 H -0.0799 0.6568 0.1116 0.095 Uiso 1 1 calc R . . . .
C6 C 0.02347(19) 0.5108(6) 0.24135(18) 0.0678(7) Uani 1 1 d . . . . .
H6 H -0.0316 0.3897 0.2570 0.081 Uiso 1 1 calc R . . . .
C7 C 0.30668(15) 0.5009(4) 0.43505(14) 0.0494(5) Uani 1 1 d . . . . .
C8 C 0.33793(16) 0.6939(5) 0.35357(15) 0.0511(5) Uani 1 1 d . . . . .
C9 C 0.12855(19) 0.2151(5) 0.4469(2) 0.0631(6) Uani 1 1 d . . . . .
C10 C 0.1848(3) 0.1238(8) 0.5522(2) 0.0835(9) Uani 1 1 d . . . . .
H10A H 0.1831 0.2636 0.6010 0.125 Uiso 1 1 calc GR . . . .
H10B H 0.2668 0.0738 0.5540 0.125 Uiso 1 1 calc GR . . . .
H10C H 0.1412 -0.0254 0.5702 0.125 Uiso 1 1 calc GR . . . .
C11 C 0.42871(17) 0.5733(5) 0.30279(16) 0.0562(5) Uani 1 1 d . . . . .
C12 C 0.49790(18) 0.4790(5) 0.25656(17) 0.0577(5) Uani 1 1 d . . . . .
C13 C 0.58108(16) 0.3727(5) 0.19832(16) 0.0561(5) Uani 1 1 d . . . . .
C14 C 0.6574(3) 0.1705(7) 0.2376(2) 0.0782(8) Uani 1 1 d . . . . .
H14 H 0.6542 0.0980 0.3018 0.094 Uiso 1 1 calc R . . . .
C15 C 0.7392(3) 0.0740(8) 0.1820(3) 0.0940(10) Uani 1 1 d . . . . .
H15 H 0.7917 -0.0607 0.2096 0.113 Uiso 1 1 calc R . . . .
C16 C 0.7428(2) 0.1760(8) 0.0871(2) 0.0853(9) Uani 1 1 d . . . . .
H16 H 0.7967 0.1087 0.0493 0.102 Uiso 1 1 calc R . . . .
C17 C 0.6675(3) 0.3762(9) 0.0476(2) 0.0924(11) Uani 1 1 d . . . . .
H17 H 0.6703 0.4464 -0.0170 0.111 Uiso 1 1 calc R . . . .
C18 C 0.5865(2) 0.4763(8) 0.10335(19) 0.0822(9) Uani 1 1 d . . . . .
H18 H 0.5357 0.6143 0.0762 0.099 Uiso 1 1 calc R . . . .

loop_
_atom_site_aniso_label
_atom_site_aniso_U_11
_atom_site_aniso_U_22
_atom_site_aniso_U_33
_atom_site_aniso_U_23
_atom_site_aniso_U_13
_atom_site_aniso_U_12
O1 0.0643(10) 0.0885(16) 0.1113(14) -0.0038(13) 0.0153(9) -0.0234(10)
O2 0.0521(7) 0.0714(12) 0.0569(7) -0.0001(8) 0.0058(6) 0.0004(7)
O3 0.0526(7) 0.0526(10) 0.0820(9) -0.0079(8) 0.0136(6) 0.0013(7)
N1 0.0423(7) 0.0549(11) 0.0598(8) -0.0059(8) 0.0118(6) 0.0017(7)
C1 0.0454(9) 0.0610(15) 0.0552(9) -0.0113(9) 0.0107(7) 0.0082(9)
C2 0.0501(9) 0.0632(15) 0.0528(10) -0.0040(10) 0.0127(8) 0.0123(10)
C3 0.0715(12) 0.084(2) 0.0605(12) 0.0081(13) 0.0204(10) 0.0176(14)
C4 0.0812(15) 0.109(3) 0.0559(12) 0.0059(13) 0.0087(11) 0.0352(17)
C5 0.0584(12) 0.113(3) 0.0618(13) -0.0155(15) 0.0014(10) 0.0249(15)
C6 0.0485(9) 0.083(2) 0.0691(12) -0.0176(12) 0.0050(9) 0.0093(11)
C7 0.0423(8) 0.0525(13) 0.0544(9) -0.0102(9) 0.0119(7) 0.0037(8)
C8 0.0445(8) 0.0527(13) 0.0573(10) -0.0046(9) 0.0130(7) 0.0040(9)
C9 0.0530(10) 0.0599(15) 0.0814(14) -0.0069(12) 0.0257(9) -0.0007(10)
C10 0.0775(15) 0.094(2) 0.0848(16) 0.0134(16) 0.0305(13) -0.0122(15)
C11 0.0479(9) 0.0608(14) 0.0624(11) -0.0018(10) 0.0174(8) 0.0038(9)
C12 0.0508(9) 0.0621(15) 0.0631(10) -0.0025(10) 0.0188(8) 0.0044(10)
C13 0.0457(8) 0.0653(15) 0.0603(10) -0.0087(10) 0.0180(8) -0.0006(9)
C14 0.0836(15) 0.083(2) 0.0779(15) 0.0092(15) 0.0391(13) 0.0245(15)
C15 0.0899(18) 0.098(3) 0.106(2) 0.0038(19) 0.0484(17) 0.0357(18)
C16 0.0691(14) 0.108(3) 0.0886(17) -0.0225(18) 0.0390(13) 0.0035(16)
C17 0.0839(16) 0.136(3) 0.0658(14) 0.0021(18) 0.0342(12) 0.004(2)
C18 0.0715(13) 0.110(3) 0.0681(13) 0.0096(15) 0.0217(11) 0.0198(16)

loop_
_atom_type_symbol
_atom_type_description
_atom_type_scat_dispersion_real
_atom_type_scat_dispersion_imag
_atom_type_scat_source
C C 0.0181 0.0091 'International Tables Vol C Tables 4.2.6.8 and 6.1.1.4'
H H 0.0000 0.0000 'International Tables Vol C Tables 4.2.6.8 and 6.1.1.4'
N N 0.0311 0.0180 'International Tables Vol C Tables 4.2.6.8 and 6.1.1.4'
O O 0.0492 0.0322 'International Tables Vol C Tables 4.2.6.8 and 6.1.1.4'

loop_
_exptl_crystal_face_index_h
_exptl_crystal_face_index_k
_exptl_crystal_face_index_l
_exptl_crystal_face_perp_dist
0 0 -1 0.0558
0 0 1 0.0558
2 -3 2 0.1017
-2 3 -2 0.1017
5 0 -1 0.0178
-5 0 1 0.0418

loop_
_geom_angle_atom_site_label_1
_geom_angle_atom_site_label_2
_geom_angle_atom_site_label_3
_geom_angle
_geom_angle_site_symmetry_1
_geom_angle_site_symmetry_3
_geom_angle_publ_flag
C8 O3 H3 109.5 . . ?
C7 N1 C1 109.26(17) . . ?
C7 N1 C9 126.64(18) . . ?
C9 N1 C1 124.09(17) . . ?
C2 C1 N1 110.00(16) . . ?
C2 C1 C6 120.8(2) . . ?
C6 C1 N1 129.2(2) . . ?
C1 C2 C8 110.00(19) . . ?
C3 C2 C1 121.9(2) . . ?
C3 C2 C8 128.1(2) . . ?
C2 C3 H3A 121.1 . . ?
C2 C3 C4 117.8(3) . . ?
C4 C3 H3A 121.1 . . ?
C3 C4 H4 120.1 . . ?
C5 C4 C3 119.9(3) . . ?
C5 C4 H4 120.1 . . ?
C4 C5 H5 118.6 . . ?
C4 C5 C6 122.8(2) . . ?
C6 C5 H5 118.6 . . ?
C1 C6 H6 121.6 . . ?
C5 C6 C1 116.8(3) . . ?
C5 C6 H6 121.6 . . ?
O2 C7 N1 127.0(2) . . ?
O2 C7 C8 124.60(18) . . ?
N1 C7 C8 108.40(16) . . ?
O3 C8 C2 111.27(18) . . ?
O3 C8 C7 110.37(16) . . ?
O3 C8 C11 113.04(17) . . ?
C2 C8 C7 101.84(16) . . ?
C11 C8 C2 110.14(16) . . ?
C11 C8 C7 109.62(18) . . ?
O1 C9 N1 118.9(2) . . ?
O1 C9 C10 122.5(3) . . ?
N1 C9 C10 118.6(2) . . ?
C9 C10 H10A 109.5 . . ?
C9 C10 H10B 109.5 . . ?
C9 C10 H10C 109.5 . . ?
H10A C10 H10B 109.5 . . ?
H10A C10 H10C 109.5 . . ?
H10B C10 H10C 109.5 . . ?
C12 C11 C8 176.3(2) . . ?
C11 C12 C13 178.0(3) . . ?
C14 C13 C12 120.7(2) . . ?
C18 C13 C12 120.2(2) . . ?
C18 C13 C14 119.1(2) . . ?
C13 C14 H14 119.9 . . ?
C13 C14 C15 120.3(3) . . ?
C15 C14 H14 119.9 . . ?
C14 C15 H15 119.9 . . ?
C16 C15 C14 120.2(3) . . ?
C16 C15 H15 119.9 . . ?
C15 C16 H16 120.0 . . ?
C17 C16 C15 119.9(2) . . ?
C17 C16 H16 120.0 . . ?
C16 C17 H17 119.9 . . ?
C16 C17 C18 120.2(3) . . ?
C18 C17 H17 119.9 . . ?
C13 C18 C17 120.3(3) . . ?
C13 C18 H18 119.9 . . ?
C17 C18 H18 119.9 . . ?

loop_
_geom_bond_atom_site_label_1
_geom_bond_atom_site_label_2
_geom_bond_distance
_geom_bond_site_symmetry_2
_geom_bond_publ_flag
O1 C9 1.205(3) . ?
O2 C7 1.205(2) . ?
O3 H3 0.8200 . ?
O3 C8 1.407(3) . ?
N1 C1 1.434(3) . ?
N1 C7 1.400(2) . ?
N1 C9 1.419(3) . ?
C1 C2 1.383(3) . ?
C1 C6 1.392(3) . ?
C2 C3 1.377(3) . ?
C2 C8 1.504(3) . ?
C3 H3A 0.9300 . ?
C3 C4 1.397(4) . ?
C4 H4 0.9300 . ?
C4 C5 1.377(5) . ?
C5 H5 0.9300 . ?
C5 C6 1.385(4) . ?
C6 H6 0.9300 . ?
C7 C8 1.548(3) . ?
C8 C11 1.473(3) . ?
C9 C10 1.478(4) . ?
C10 H10A 0.9600 . ?
C10 H10B 0.9600 . ?
C10 H10C 0.9600 . ?
C11 C12 1.190(3) . ?
C12 C13 1.440(3) . ?
C13 C14 1.372(4) . ?
C13 C18 1.371(4) . ?
C14 H14 0.9300 . ?
C14 C15 1.385(3) . ?
C15 H15 0.9300 . ?
C15 C16 1.363(4) . ?
C16 H16 0.9300 . ?
C16 C17 1.359(5) . ?
C17 H17 0.9300 . ?
C17 C18 1.387(4) . ?
C18 H18 0.9300 . ?

loop_
_exptl_oxdiff_crystal_face_indexfrac_h
_exptl_oxdiff_crystal_face_indexfrac_k
_exptl_oxdiff_crystal_face_indexfrac_l
_exptl_oxdiff_crystal_face_x
_exptl_oxdiff_crystal_face_y
_exptl_oxdiff_crystal_face_z
0.0000 0.0000 -1.0000 -0.0121 -0.1186 0.0067
-0.0000 -0.0000 1.0000 0.0121 0.1186 -0.0067
2.0000 -3.0000 1.9999 0.0897 0.3407 0.9322
-2.0000 3.0000 -1.9999 -0.0897 -0.3407 -0.9322
5.0000 0.0000 -1.0000 0.6603 -0.0346 0.1544
-5.0000 -0.0000 1.0000 -0.6603 0.0346 -0.1544
